data_7243891
loop_
_publ_author_name
'Bai, Ye'
'Zhang, Mei-li'
'Wang, Bo-Tao'
'Ren, Yi-Xia'
'Zhao, Yu-Chao'
'Yang, Hua'
'Yang, Xiaogang'

_publ_section_title
;
 Four MOFs with isomeric ligands as fluorescent probes for highly
 selective, sensitive and stable detection of antibiotics in water
;
_journal_issue 1
_journal_name_full CrystEngComm
_journal_page_first 169
_journal_page_last 181
_journal_paper_doi 10.1039/D1CE01261D
_journal_volume 24
_journal_year 2022
_chemical_formula_sum 'C24 H26 Cd N4 O6'
_chemical_formula_weight 578.89
_space_group_crystal_system monoclinic
_space_group_IT_number 13
_space_group_name_Hall '-P 2yac'
_space_group_name_H-M_alt 'P 1 2/n 1'
_atom_sites_solution_hydrogens mixed
_audit_block_doi 10.5517/ccdc.csd.cc242y06
_audit_creation_method SHELXL-2018/3
_audit_update_record
;
2019-11-29 deposited with the CCDC.	2021-11-08 downloaded from the CCDC.
;
_cell_angle_alpha 90
_cell_angle_beta 101.562(3)
_cell_angle_gamma 90
_cell_formula_units_Z 4
_cell_length_a 9.0815(18)
_cell_length_b 19.394(4)
_cell_length_c 14.389(3)
_cell_measurement_reflns_used 3556
_cell_measurement_temperature 296(2)
_cell_measurement_theta_max 25.63
_cell_measurement_theta_min 2.45
_cell_volume 2482.9(9)
_computing_cell_refinement 'Bruker SAINT'
_computing_data_collection 'Bruker APEX2'
_computing_data_reduction 'Bruker SAINT'
_computing_molecular_graphics 'Bruker SHELXTL'
_computing_publication_material 'Bruker SHELXTL'
_computing_structure_refinement 'SHELXL-2018/3 (Sheldrick, 2018)'
_computing_structure_solution 'SHELXT 2014/5 (Sheldrick, 2014)'
_diffrn_ambient_temperature 296(2)
_diffrn_measured_fraction_theta_full 0.999
_diffrn_measured_fraction_theta_max 0.999
_diffrn_measurement_device_type 'Bruker APEX-II CCD'
_diffrn_measurement_method '\f and \w scans'
_diffrn_radiation_type MoK\a
_diffrn_radiation_wavelength 0.71073
_diffrn_reflns_av_R_equivalents 0.0278
_diffrn_reflns_av_unetI/netI 0.0322
_diffrn_reflns_Laue_measured_fraction_full 0.999
_diffrn_reflns_Laue_measured_fraction_max 0.999
_diffrn_reflns_limit_h_max 10
_diffrn_reflns_limit_h_min -7
_diffrn_reflns_limit_k_max 20
_diffrn_reflns_limit_k_min -23
_diffrn_reflns_limit_l_max 16
_diffrn_reflns_limit_l_min -17
_diffrn_reflns_number 12776
_diffrn_reflns_point_group_measured_fraction_full 0.999
_diffrn_reflns_point_group_measured_fraction_max 0.999
_diffrn_reflns_theta_full 25.242
_diffrn_reflns_theta_max 25.348
_diffrn_reflns_theta_min 1.786
_exptl_absorpt_coefficient_mu 0.926
_exptl_absorpt_correction_type multi-scan
_exptl_absorpt_process_details sadabs
_exptl_crystal_colour colourless
_exptl_crystal_density_diffrn 1.549
_exptl_crystal_description needle
_exptl_crystal_F_000 1176
_exptl_crystal_size_max 0.150
_exptl_crystal_size_mid 0.080
_exptl_crystal_size_min 0.050
_exptl_transmission_factor_max 0.7457
_exptl_transmission_factor_min 0.6824
_refine_diff_density_max 1.159
_refine_diff_density_min -0.571
_refine_diff_density_rms 0.088
_refine_ls_extinction_method none
_refine_ls_goodness_of_fit_ref 1.049
_refine_ls_hydrogen_treatment constr
_refine_ls_matrix_type full
_refine_ls_number_parameters 347
_refine_ls_number_reflns 4549
_refine_ls_number_restraints 111
_refine_ls_restrained_S_all 1.103
_refine_ls_R_factor_all 0.0568
_refine_ls_R_factor_gt 0.0441
_refine_ls_shift/su_max 0.001
_refine_ls_shift/su_mean 0.000
_refine_ls_structure_factor_coef Fsqd
_refine_ls_weighting_details 'w=1/[\s^2^(Fo^2^)+(0.0698P)^2^+2.6023P] where P=(Fo^2^+2Fc^2^)/3'
_refine_ls_weighting_scheme calc
_refine_ls_wR_factor_gt 0.1213
_refine_ls_wR_factor_ref 0.1308
_reflns_Friedel_coverage 0.000
_reflns_number_gt 3728
_reflns_number_total 4549
_reflns_threshold_expression 'I > 2\s(I)'
_cod_data_source_file d1ce01261d2.cif
_cod_data_source_block 1_a_CCDC1
_cod_depositor_comments 'Adding full bibliography for 7243890--7243892.cif.'
_cod_original_cell_volume 2482.8(8)
_cod_original_sg_symbol_H-M 'P 2/n'
_cod_database_code 7243891
_shelx_shelxl_version_number 2018/3
_shelx_space_group_comment
; 
The symmetry employed for this shelxl refinement is uniquely defined 
by the following loop, which should always be used as a source of 
symmetry information in preference to the above space-group names. 
They are only intended as comments. 
;
_shelx_estimated_absorpt_t_min 0.874
_shelx_estimated_absorpt_t_max 0.955

loop_
_space_group_symop_operation_xyz
'x, y, z'
'-x+1/2, y, -z+1/2'
'-x, -y, -z'
'x-1/2, -y, z-1/2'

loop_
_atom_site_label
_atom_site_type_symbol
_atom_site_fract_x
_atom_site_fract_y
_atom_site_fract_z
_atom_site_U_iso_or_equiv
_atom_site_adp_type
_atom_site_occupancy
_atom_site_site_symmetry_order
_atom_site_calc_flag
_atom_site_refinement_flags_posn
_atom_site_refinement_flags_adp
_atom_site_refinement_flags_occupancy
_atom_site_disorder_assembly
_atom_site_disorder_group
Cd1 Cd 1.250000 0.50243(2) 0.750000 0.04021(16) Uani 1 2 d S T P . .
Cd2 Cd 0.250000 0.01672(3) 0.250000 0.04706(17) Uani 1 2 d S T P . .
O1 O 1.4300(4) 0.58641(17) 0.7428(3) 0.0644(9) Uani 1 1 d . . . . .
O2 O 1.4739(5) 0.4917(2) 0.6767(4) 0.0796(13) Uani 1 1 d . . . . .
O3 O 0.0233(5) 0.0278(3) 0.3166(4) 0.0964(16) Uani 1 1 d . . . . .
O4 O 0.0773(4) -0.07063(19) 0.2613(2) 0.0643(9) Uani 1 1 d . . . . .
O5 O 1.3621(12) 0.7238(5) 0.7877(8) 0.291(5) Uani 1 1 d . U . . .
H5C H 1.403684 0.757014 0.821692 0.349 Uiso 1 1 d R U . . .
H5D H 1.422235 0.689774 0.793752 0.349 Uiso 1 1 d R U . . .
O6 O -0.1445(6) 0.1353(4) 0.3599(4) 0.183(3) Uani 1 1 d . U . . .
H6B H -0.061544 0.123721 0.395139 0.220 Uiso 1 1 d R U . . .
H6C H -0.156474 0.110251 0.310478 0.220 Uiso 1 1 d DR U . . .
N1 N 1.1336(4) 0.44419(19) 0.6239(3) 0.0492(9) Uani 1 1 d . . . . .
N2 N 0.9471(5) 0.40156(19) 0.5195(3) 0.0508(9) Uani 1 1 d . . . . .
N3 N 0.5406(5) 0.1103(2) 0.4969(3) 0.0557(10) Uani 1 1 d . . . . .
N4 N 0.3705(4) 0.0661(2) 0.3827(3) 0.0542(10) Uani 1 1 d . . . . .
C1 C 1.1880(6) 0.4120(3) 0.5547(4) 0.0641(14) Uani 1 1 d . . . . .
H1 H 1.289106 0.408896 0.551657 0.077 Uiso 1 1 calc R U . . .
C2 C 0.9865(5) 0.4373(3) 0.5992(3) 0.0571(12) Uani 1 1 d . . . . .
H2 H 0.918758 0.455327 0.633425 0.069 Uiso 1 1 calc R U . . .
C3 C 1.0735(7) 0.3851(3) 0.4905(4) 0.0735(16) Uani 1 1 d . . . . .
H3 H 1.081099 0.359956 0.436674 0.088 Uiso 1 1 calc R U . . .
C4 C 0.7923(6) 0.3845(3) 0.4732(4) 0.0679(15) Uani 1 1 d . . . . .
H4A H 0.792081 0.365759 0.410607 0.082 Uiso 1 1 calc R U . . .
H4AB H 0.732224 0.426200 0.465311 0.082 Uiso 1 1 calc R U . . .
C5 C 0.7227(5) 0.3331(2) 0.5293(3) 0.0541(12) Uani 1 1 d . . . . .
C6 C 0.6477(6) 0.3554(3) 0.5981(5) 0.0769(17) Uani 1 1 d . . . . .
H6 H 0.635954 0.402370 0.607658 0.092 Uiso 1 1 calc R U . . .
C7 C 0.5905(8) 0.3083(4) 0.6524(5) 0.098(2) Uani 1 1 d . . . . .
H7 H 0.540029 0.323698 0.698697 0.117 Uiso 1 1 calc R U . . .
C8 C 0.6064(7) 0.2384(3) 0.6397(4) 0.0810(18) Uani 1 1 d . . . . .
H8 H 0.572246 0.207114 0.679522 0.097 Uiso 1 1 calc R U . . .
C9 C 0.6733(5) 0.2151(2) 0.5673(3) 0.0530(11) Uani 1 1 d . . . . .
C10 C 0.7329(5) 0.2634(2) 0.5133(3) 0.0484(10) Uani 1 1 d . . . . .
H10 H 0.780438 0.248254 0.465498 0.058 Uiso 1 1 calc R U . . .
C11 C 0.6833(6) 0.1396(3) 0.5479(4) 0.0642(14) Uani 1 1 d . . . . .
H11A H 0.759985 0.132145 0.510745 0.077 Uiso 1 1 calc R U . . .
H11B H 0.714160 0.115421 0.607678 0.077 Uiso 1 1 calc R U . . .
C12 C 0.4178(8) 0.0988(4) 0.5324(4) 0.099(2) Uani 1 1 d . . . . .
H12 H 0.406382 0.107854 0.594063 0.119 Uiso 1 1 calc R U . . .
C13 C 0.3145(7) 0.0719(4) 0.4625(4) 0.088(2) Uani 1 1 d . . . . .
H13 H 0.218037 0.058920 0.468105 0.105 Uiso 1 1 calc R U . . .
C14 C 0.5093(5) 0.0886(2) 0.4082(4) 0.0550(12) Uani 1 1 d . . . . .
H14 H 0.577994 0.089049 0.368106 0.066 Uiso 1 1 calc R U . . .
C15 C 1.5062(5) 0.5510(3) 0.6974(3) 0.0519(11) Uani 1 1 d D . . . .
C16 C 1.6370(7) 0.5824(4) 0.6620(4) 0.098(2) Uani 1 1 d D . . . .
H16A H 1.714859 0.547425 0.672544 0.117 Uiso 1 1 calc R U . A .
H16B H 1.603768 0.585804 0.593741 0.117 Uiso 1 1 calc R U . . .
C17 C 1.7067(9) 0.6407(3) 0.6878(6) 0.056(3) Uani 0.5 1 d DG U P A -1
C18 C 1.6538(9) 0.6932(4) 0.6241(5) 0.078(3) Uani 0.5 1 d G U P A -1
H18 H 1.583534 0.683449 0.569132 0.094 Uiso 0.5 1 calc R U P A -1
C19 C 1.7058(10) 0.7602(3) 0.6423(6) 0.109(4) Uani 0.5 1 d G U P A -1
H19 H 1.670370 0.795311 0.599665 0.130 Uiso 0.5 1 calc R U P A -1
C20 C 1.8108(10) 0.7748(3) 0.7244(7) 0.116(5) Uani 0.5 1 d G U P A -1
H20 H 1.845566 0.819605 0.736672 0.140 Uiso 0.5 1 calc R U P A -1
C21 C 1.8637(8) 0.7223(4) 0.7882(6) 0.090(4) Uani 0.5 1 d G U P A -1
H21 H 1.933927 0.732037 0.843148 0.108 Uiso 0.5 1 calc R U P A -1
C22 C 1.8117(10) 0.6553(3) 0.7699(5) 0.061(3) Uani 0.5 1 d G U P A -1
C23 C -0.0032(6) -0.0348(3) 0.3012(3) 0.0633(14) Uani 1 1 d D . . . .
C24 C -0.1351(7) -0.0656(4) 0.3368(5) 0.097(2) Uani 1 1 d D . . . .
H24A H -0.104897 -0.072660 0.404681 0.116 Uiso 1 1 calc R U . B .
H24B H -0.216088 -0.032115 0.326701 0.116 Uiso 1 1 calc R U . . .
C25 C -0.189(2) -0.1251(3) 0.2974(13) 0.056(3) Uani 0.5 1 d DG U P B -1
C26 C -0.1197(12) -0.1801(5) 0.3508(9) 0.082(4) Uani 0.5 1 d G U P B -1
H26 H -0.047081 -0.171842 0.405131 0.099 Uiso 0.5 1 calc R U P B -1
C27 C -0.1587(13) -0.2474(3) 0.3229(9) 0.096(4) Uani 0.5 1 d G U P B -1
H27 H -0.112162 -0.284158 0.358676 0.115 Uiso 0.5 1 calc R U P B -1
C28 C -0.2671(15) -0.2597(3) 0.2417(10) 0.102(4) Uani 0.5 1 d G U P B -1
H28 H -0.293233 -0.304675 0.223091 0.123 Uiso 0.5 1 calc R U P B -1
C29 C -0.3366(14) -0.2047(5) 0.1883(9) 0.086(4) Uani 0.5 1 d G U P B -1
H29 H -0.409225 -0.212876 0.133960 0.103 Uiso 0.5 1 calc R U P B -1
C30 C -0.298(2) -0.1374(4) 0.2161(13) 0.063(4) Uani 0.5 1 d G U P B -1

loop_
_atom_site_aniso_label
_atom_site_aniso_U_11
_atom_site_aniso_U_22
_atom_site_aniso_U_33
_atom_site_aniso_U_23
_atom_site_aniso_U_13
_atom_site_aniso_U_12
Cd1 0.0323(3) 0.0446(3) 0.0416(3) 0.000 0.00245(19) 0.000
Cd2 0.0387(3) 0.0581(3) 0.0447(3) 0.000 0.0092(2) 0.000
O1 0.069(2) 0.059(2) 0.068(2) -0.0022(17) 0.0217(19) -0.0066(17)
O2 0.073(3) 0.080(3) 0.093(3) -0.024(2) 0.033(3) -0.013(2)
O3 0.063(3) 0.134(4) 0.101(4) -0.048(3) 0.039(3) -0.023(3)
O4 0.0438(19) 0.086(2) 0.069(2) 0.0127(18) 0.0237(17) 0.0021(18)
O5 0.369(9) 0.253(8) 0.271(8) 0.007(6) 0.112(7) 0.038(6)
O6 0.162(5) 0.163(5) 0.249(6) -0.042(5) 0.098(5) 0.000(4)
N1 0.046(2) 0.053(2) 0.046(2) -0.0051(16) 0.0021(17) -0.0054(17)
N2 0.054(2) 0.046(2) 0.046(2) 0.0019(16) -0.0057(18) -0.0104(17)
N3 0.055(2) 0.060(2) 0.051(2) 0.0021(18) 0.0061(19) -0.0174(19)
N4 0.055(2) 0.064(2) 0.046(2) -0.0039(18) 0.0149(19) -0.0125(19)
C1 0.058(3) 0.077(3) 0.058(3) -0.015(3) 0.013(3) -0.003(3)
C2 0.047(3) 0.064(3) 0.057(3) -0.012(2) 0.003(2) -0.007(2)
C3 0.077(4) 0.086(4) 0.056(3) -0.019(3) 0.011(3) -0.008(3)
C4 0.067(3) 0.057(3) 0.064(3) 0.008(2) -0.023(3) -0.012(3)
C5 0.041(3) 0.056(3) 0.056(3) -0.007(2) -0.010(2) -0.004(2)
C6 0.057(3) 0.070(4) 0.099(5) -0.034(3) 0.005(3) -0.009(3)
C7 0.081(5) 0.114(6) 0.109(5) -0.056(4) 0.045(4) -0.033(4)
C8 0.077(4) 0.098(5) 0.075(4) -0.017(3) 0.031(3) -0.035(3)
C9 0.038(2) 0.060(3) 0.055(3) -0.003(2) -0.003(2) -0.009(2)
C10 0.036(2) 0.060(3) 0.045(3) -0.004(2) -0.0013(19) -0.003(2)
C11 0.054(3) 0.061(3) 0.067(3) 0.010(2) -0.014(2) -0.010(2)
C12 0.094(5) 0.153(7) 0.058(4) -0.022(4) 0.030(4) -0.064(5)
C13 0.070(4) 0.143(6) 0.054(3) -0.023(3) 0.024(3) -0.049(4)
C14 0.050(3) 0.057(3) 0.059(3) -0.002(2) 0.014(2) -0.004(2)
C15 0.037(2) 0.072(3) 0.044(3) 0.001(2) 0.000(2) -0.008(2)
C16 0.064(4) 0.167(7) 0.061(4) -0.003(4) 0.009(3) -0.054(4)
C17 0.041(6) 0.054(5) 0.071(7) -0.002(5) 0.011(5) 0.015(4)
C18 0.062(6) 0.078(6) 0.090(8) 0.011(6) 0.004(6) 0.025(5)
C19 0.099(9) 0.059(6) 0.157(11) 0.011(7) 0.000(8) 0.027(6)
C20 0.097(9) 0.057(6) 0.188(12) -0.019(7) 0.009(8) 0.011(6)
C21 0.044(6) 0.070(6) 0.145(10) -0.039(6) -0.006(6) 0.008(5)
C22 0.033(5) 0.060(5) 0.086(8) -0.016(5) 0.004(5) 0.015(4)
C23 0.040(3) 0.110(5) 0.040(3) -0.010(3) 0.008(2) -0.011(3)
C24 0.057(4) 0.165(7) 0.077(4) -0.032(4) 0.035(3) -0.038(4)
C25 0.035(6) 0.069(6) 0.075(7) 0.024(6) 0.034(5) 0.012(6)
C26 0.052(7) 0.086(8) 0.111(10) 0.036(7) 0.024(6) 0.016(6)
C27 0.079(9) 0.070(7) 0.149(12) 0.028(8) 0.048(7) 0.015(7)
C28 0.087(9) 0.059(5) 0.176(12) -0.004(11) 0.062(8) 0.001(9)
C29 0.063(8) 0.076(8) 0.130(11) -0.015(7) 0.048(7) -0.003(7)
C30 0.052(8) 0.062(6) 0.084(9) 0.012(6) 0.035(6) 0.013(6)

loop_
_atom_type_symbol
_atom_type_description
_atom_type_scat_dispersion_real
_atom_type_scat_dispersion_imag
_atom_type_scat_source
C C 0.0033 0.0016 'International Tables Vol C Tables 4.2.6.8 and 6.1.1.4'
H H 0.0000 0.0000 'International Tables Vol C Tables 4.2.6.8 and 6.1.1.4'
N N 0.0061 0.0033 'International Tables Vol C Tables 4.2.6.8 and 6.1.1.4'
O O 0.0106 0.0060 'International Tables Vol C Tables 4.2.6.8 and 6.1.1.4'
Cd Cd -0.8075 1.2024 'International Tables Vol C Tables 4.2.6.8 and 6.1.1.4'

loop_
_citation_id
_citation_doi
_citation_year
1 10.1016/j.clet.2021.100276 2021

loop_
_geom_angle_atom_site_label_1
_geom_angle_atom_site_label_2
_geom_angle_atom_site_label_3
_geom_angle
_geom_angle_site_symmetry_1
_geom_angle_site_symmetry_3
_geom_angle_publ_flag
N1 Cd1 N1 118.76(19) 2_756 . ?
N1 Cd1 O1 99.75(13) 2_756 . ?
N1 Cd1 O1 122.97(13) . . ?
N1 Cd1 O1 122.97(13) 2_756 2_756 ?
N1 Cd1 O1 99.75(13) . 2_756 ?
O1 Cd1 O1 91.05(18) . 2_756 ?
N1 Cd1 O2 90.49(16) 2_756 . ?
N1 Cd1 O2 84.59(14) . . ?
O1 Cd1 O2 52.85(12) . . ?
O1 Cd1 O2 136.20(14) 2_756 . ?
N1 Cd1 O2 84.59(14) 2_756 2_756 ?
N1 Cd1 O2 90.49(16) . 2_756 ?
O1 Cd1 O2 136.21(14) . 2_756 ?
O1 Cd1 O2 52.85(12) 2_756 2_756 ?
O2 Cd1 O2 170.35(19) . 2_756 ?
N1 Cd1 C15 96.26(14) 2_756 . ?
N1 Cd1 C15 103.85(14) . . ?
O1 Cd1 C15 26.80(13) . . ?
O1 Cd1 C15 114.42(15) 2_756 . ?
O2 Cd1 C15 26.06(13) . . ?
O2 Cd1 C15 162.92(16) 2_756 . ?
N1 Cd1 C15 103.85(14) 2_756 2_756 ?
N1 Cd1 C15 96.26(14) . 2_756 ?
O1 Cd1 C15 114.42(15) . 2_756 ?
O1 Cd1 C15 26.80(13) 2_756 2_756 ?
O2 Cd1 C15 162.92(16) . 2_756 ?
O2 Cd1 C15 26.06(13) 2_756 2_756 ?
C15 Cd1 C15 140.0(2) . 2_756 ?
N4 Cd2 N4 128.8(2) 2 . ?
N4 Cd2 O4 118.38(13) 2 2 ?
N4 Cd2 O4 98.68(14) . 2 ?
N4 Cd2 O4 98.68(14) 2 . ?
N4 Cd2 O4 118.38(13) . . ?
O4 Cd2 O4 87.04(17) 2 . ?
N4 Cd2 O3 89.46(17) 2 . ?
N4 Cd2 O3 86.19(15) . . ?
O4 Cd2 O3 136.04(17) 2 . ?
O4 Cd2 O3 53.68(14) . . ?
N4 Cd2 O3 86.19(15) 2 2 ?
N4 Cd2 O3 89.46(17) . 2 ?
O4 Cd2 O3 53.68(14) 2 2 ?
O4 Cd2 O3 136.04(17) . 2 ?
O3 Cd2 O3 169.9(3) . 2 ?
N4 Cd2 C23 95.35(15) 2 . ?
N4 Cd2 C23 102.81(14) . . ?
O4 Cd2 C23 111.44(17) 2 . ?
O4 Cd2 C23 26.57(15) . . ?
O3 Cd2 C23 27.12(17) . . ?
O3 Cd2 C23 162.6(2) 2 . ?
N4 Cd2 C23 102.81(14) 2 2 ?
N4 Cd2 C23 95.35(16) . 2 ?
O4 Cd2 C23 26.57(15) 2 2 ?
O4 Cd2 C23 111.43(17) . 2 ?
O3 Cd2 C23 162.6(2) . 2 ?
O3 Cd2 C23 27.13(17) 2 2 ?
C23 Cd2 C23 137.2(3) . 2 ?
C15 O1 Cd1 96.1(3) . . ?
C15 O2 Cd1 89.7(3) . . ?
C23 O3 Cd2 89.5(3) . . ?
C23 O4 Cd2 95.4(3) . . ?
H5C O5 H5D 109.1 . . ?
H6B O6 H6C 107.3 . . ?
C2 N1 C1 104.8(4) . . ?
C2 N1 Cd1 124.2(3) . . ?
C1 N1 Cd1 130.9(3) . . ?
C2 N2 C3 107.1(4) . . ?
C2 N2 C4 125.4(5) . . ?
C3 N2 C4 127.5(5) . . ?
C14 N3 C12 106.4(5) . . ?
C14 N3 C11 127.2(4) . . ?
C12 N3 C11 126.4(5) . . ?
C14 N4 C13 103.8(4) . . ?
C14 N4 Cd2 131.5(3) . . ?
C13 N4 Cd2 124.3(3) . . ?
N1 C1 C3 109.7(5) . . ?
N1 C1 H1 125.1 . . ?
C3 C1 H1 125.1 . . ?
N1 C2 N2 111.7(4) . . ?
N1 C2 H2 124.2 . . ?
N2 C2 H2 124.2 . . ?
N2 C3 C1 106.7(5) . . ?
N2 C3 H3 126.7 . . ?
C1 C3 H3 126.7 . . ?
N2 C4 C5 112.0(4) . . ?
N2 C4 H4A 109.2 . . ?
C5 C4 H4A 109.2 . . ?
N2 C4 H4AB 109.2 . . ?
C5 C4 H4AB 109.2 . . ?
H4A C4 H4AB 107.9 . . ?
C10 C5 C6 119.2(5) . . ?
C10 C5 C4 120.8(5) . . ?
C6 C5 C4 120.0(5) . . ?
C7 C6 C5 119.9(5) . . ?
C7 C6 H6 120.1 . . ?
C5 C6 H6 120.1 . . ?
C6 C7 C8 121.2(6) . . ?
C6 C7 H7 119.4 . . ?
C8 C7 H7 119.4 . . ?
C7 C8 C9 119.7(6) . . ?
C7 C8 H8 120.2 . . ?
C9 C8 H8 120.2 . . ?
C8 C9 C10 118.6(5) . . ?
C8 C9 C11 120.8(5) . . ?
C10 C9 C11 120.6(5) . . ?
C5 C10 C9 121.3(5) . . ?
C5 C10 H10 119.3 . . ?
C9 C10 H10 119.3 . . ?
N3 C11 C9 113.0(4) . . ?
N3 C11 H11A 109.0 . . ?
C9 C11 H11A 109.0 . . ?
N3 C11 H11B 109.0 . . ?
C9 C11 H11B 109.0 . . ?
H11A C11 H11B 107.8 . . ?
N3 C12 C13 106.9(5) . . ?
N3 C12 H12 126.5 . . ?
C13 C12 H12 126.5 . . ?
C12 C13 N4 110.2(5) . . ?
C12 C13 H13 124.9 . . ?
N4 C13 H13 124.9 . . ?
N4 C14 N3 112.6(4) . . ?
N4 C14 H14 123.7 . . ?
N3 C14 H14 123.7 . . ?
O2 C15 O1 121.3(4) . . ?
O2 C15 C16 118.0(5) . . ?
O1 C15 C16 120.6(5) . . ?
O2 C15 Cd1 64.3(3) . . ?
O1 C15 Cd1 57.1(2) . . ?
C16 C15 Cd1 174.4(4) . . ?
C17 C16 C15 128.2(7) . . ?
C17 C16 H16A 105.2 . . ?
C15 C16 H16A 105.2 . . ?
C17 C16 H16B 105.2 . . ?
C15 C16 H16B 105.2 . . ?
H16A C16 H16B 106.0 . . ?
C16 C17 C18 111.1(7) . . ?
C16 C17 C22 128.7(7) . . ?
C18 C17 C22 120.0 . . ?
C17 C18 C19 120.0 . . ?
C17 C18 H18 120.0 . . ?
C19 C18 H18 120.0 . . ?
C18 C19 C20 120.0 . . ?
C18 C19 H19 120.0 . . ?
C20 C19 H19 120.0 . . ?
C19 C20 C21 120.0 . . ?
C19 C20 H20 120.0 . . ?
C21 C20 H20 120.0 . . ?
C22 C21 C20 120.0 . . ?
C22 C21 H21 120.0 . . ?
C20 C21 H21 120.0 . . ?
C21 C22 C17 120.0 . . ?
O4 C23 O3 121.3(5) . . ?
O4 C23 C24 121.2(6) . . ?
O3 C23 C24 117.4(5) . . ?
O4 C23 Cd2 58.1(3) . . ?
O3 C23 Cd2 63.3(3) . . ?
C24 C23 Cd2 175.3(4) . . ?
C25 C24 C23 116.4(11) . . ?
C25 C24 H24A 108.2 . . ?
C23 C24 H24A 108.2 . . ?
C25 C24 H24B 108.2 . . ?
C23 C24 H24B 108.2 . . ?
H24A C24 H24B 107.3 . . ?
C24 C25 C26 109.9(9) . . ?
C24 C25 C30 130.1(9) . . ?
C26 C25 C30 120.0 . . ?
C27 C26 C25 120.0 . . ?
C27 C26 H26 120.0 . . ?
C25 C26 H26 120.0 . . ?
C26 C27 C28 120.0 . . ?
C26 C27 H27 120.0 . . ?
C28 C27 H27 120.0 . . ?
C29 C28 C27 120.0 . . ?
C29 C28 H28 120.0 . . ?
C27 C28 H28 120.0 . . ?
C28 C29 C30 120.0 . . ?
C28 C29 H29 120.0 . . ?
C30 C29 H29 120.0 . . ?
C29 C30 C25 120.0 . . ?

loop_
_geom_bond_atom_site_label_1
_geom_bond_atom_site_label_2
_geom_bond_distance
_geom_bond_site_symmetry_2
_geom_bond_publ_flag
Cd1 N1 2.218(4) 2_756 ?
Cd1 N1 2.218(4) . ?
Cd1 O1 2.325(3) . ?
Cd1 O1 2.325(3) 2_756 ?
Cd1 O2 2.480(4) . ?
Cd1 O2 2.480(4) 2_756 ?
Cd1 C15 2.753(5) . ?
Cd1 C15 2.753(4) 2_756 ?
Cd2 N4 2.218(4) 2 ?
Cd2 N4 2.218(4) . ?
Cd2 O4 2.336(3) 2 ?
Cd2 O4 2.336(3) . ?
Cd2 O3 2.449(4) . ?
Cd2 O3 2.449(4) 2 ?
Cd2 C23 2.740(5) . ?
Cd2 C23 2.740(5) 2 ?
O1 C15 1.248(6) . ?
O2 C15 1.209(6) . ?
O3 C23 1.249(8) . ?
O4 C23 1.231(6) . ?
O5 H5C 0.8500 . ?
O5 H5D 0.8500 . ?
O6 H6B 0.8500 . ?
O6 H6C 0.8501 . ?
N1 C2 1.319(6) . ?
N1 C1 1.349(6) . ?
N2 C2 1.327(6) . ?
N2 C3 1.336(8) . ?
N2 C4 1.468(6) . ?
N3 C14 1.320(6) . ?
N3 C12 1.336(7) . ?
N3 C11 1.470(6) . ?
N4 C14 1.315(6) . ?
N4 C13 1.351(6) . ?
C1 C3 1.350(7) . ?
C1 H1 0.9300 . ?
C2 H2 0.9300 . ?
C3 H3 0.9300 . ?
C4 C5 1.500(7) . ?
C4 H4A 0.9700 . ?
C4 H4AB 0.9700 . ?
C5 C10 1.378(6) . ?
C5 C6 1.379(7) . ?
C6 C7 1.371(9) . ?
C6 H6 0.9300 . ?
C7 C8 1.379(9) . ?
C7 H7 0.9300 . ?
C8 C9 1.383(7) . ?
C8 H8 0.9300 . ?
C9 C10 1.393(6) . ?
C9 C11 1.497(7) . ?
C10 H10 0.9300 . ?
C11 H11A 0.9700 . ?
C11 H11B 0.9700 . ?
C12 C13 1.337(8) . ?
C12 H12 0.9300 . ?
C13 H13 0.9300 . ?
C14 H14 0.9300 . ?
C15 C16 1.511(6) . ?
C16 C17 1.313(8) . ?
C16 H16A 0.9700 . ?
C16 H16B 0.9700 . ?
C17 C18 1.3900 . ?
C17 C22 1.3900 . ?
C18 C19 1.3900 . ?
C18 H18 0.9300 . ?
C19 C20 1.3900 . ?
C19 H19 0.9300 . ?
C20 C21 1.3900 . ?
C20 H20 0.9300 . ?
C21 C22 1.3900 . ?
C21 H21 0.9300 . ?
C23 C24 1.516(6) . ?
C24 C25 1.334(9) . ?
C24 H24A 0.9700 . ?
C24 H24B 0.9700 . ?
C25 C26 1.3900 . ?
C25 C30 1.3900 . ?
C26 C27 1.3900 . ?
C26 H26 0.9300 . ?
C27 C28 1.3900 . ?
C27 H27 0.9300 . ?
C28 C29 1.3900 . ?
C28 H28 0.9300 . ?
C29 C30 1.3900 . ?
C29 H29 0.9300 . ?

loop_
_geom_torsion_atom_site_label_1
_geom_torsion_atom_site_label_2
_geom_torsion_atom_site_label_3
_geom_torsion_atom_site_label_4
_geom_torsion
_geom_torsion_site_symmetry_1
_geom_torsion_site_symmetry_2
_geom_torsion_site_symmetry_3
_geom_torsion_site_symmetry_4
_geom_torsion_publ_flag
C2 N1 C1 C3 -1.3(6) . . . . ?
Cd1 N1 C1 C3 -178.1(4) . . . . ?
C1 N1 C2 N2 1.2(6) . . . . ?
Cd1 N1 C2 N2 178.3(3) . . . . ?
C3 N2 C2 N1 -0.7(6) . . . . ?
C4 N2 C2 N1 179.7(4) . . . . ?
C2 N2 C3 C1 -0.2(6) . . . . ?
C4 N2 C3 C1 179.5(5) . . . . ?
N1 C1 C3 N2 0.9(7) . . . . ?
C2 N2 C4 C5 -69.5(6) . . . . ?
C3 N2 C4 C5 110.9(6) . . . . ?
N2 C4 C5 C10 -91.2(5) . . . . ?
N2 C4 C5 C6 88.7(6) . . . . ?
C10 C5 C6 C7 3.0(8) . . . . ?
C4 C5 C6 C7 -176.9(5) . . . . ?
C5 C6 C7 C8 0.0(10) . . . . ?
C6 C7 C8 C9 -3.8(10) . . . . ?
C7 C8 C9 C10 4.6(8) . . . . ?
C7 C8 C9 C11 -176.1(6) . . . . ?
C6 C5 C10 C9 -2.2(7) . . . . ?
C4 C5 C10 C9 177.7(4) . . . . ?
C8 C9 C10 C5 -1.6(7) . . . . ?
C11 C9 C10 C5 179.1(4) . . . . ?
C14 N3 C11 C9 109.7(6) . . . . ?
C12 N3 C11 C9 -72.2(7) . . . . ?
C8 C9 C11 N3 77.3(6) . . . . ?
C10 C9 C11 N3 -103.4(5) . . . . ?
C14 N3 C12 C13 -1.5(8) . . . . ?
C11 N3 C12 C13 -179.9(5) . . . . ?
N3 C12 C13 N4 0.0(9) . . . . ?
C14 N4 C13 C12 1.6(8) . . . . ?
Cd2 N4 C13 C12 174.9(5) . . . . ?
C13 N4 C14 N3 -2.6(6) . . . . ?
Cd2 N4 C14 N3 -175.3(3) . . . . ?
C12 N3 C14 N4 2.7(7) . . . . ?
C11 N3 C14 N4 -179.0(4) . . . . ?
Cd1 O2 C15 O1 2.5(5) . . . . ?
Cd1 O2 C15 C16 -174.2(4) . . . . ?
Cd1 O1 C15 O2 -2.7(5) . . . . ?
Cd1 O1 C15 C16 173.9(4) . . . . ?
O2 C15 C16 C17 -167.8(8) . . . . ?
O1 C15 C16 C17 15.5(10) . . . . ?
C15 C16 C17 C18 -98.1(8) . . . . ?
C15 C16 C17 C22 76.8(10) . . . . ?
C16 C17 C18 C19 175.4(7) . . . . ?
C22 C17 C18 C19 0.0 . . . . ?
C17 C18 C19 C20 0.0 . . . . ?
C18 C19 C20 C21 0.0 . . . . ?
C19 C20 C21 C22 0.0 . . . . ?
C20 C21 C22 C17 0.0 . . . . ?
C16 C17 C22 C21 -174.5(8) . . . . ?
C18 C17 C22 C21 0.0 . . . . ?
Cd2 O4 C23 O3 3.1(6) . . . . ?
Cd2 O4 C23 C24 -174.6(5) . . . . ?
Cd2 O3 C23 O4 -3.0(5) . . . . ?
Cd2 O3 C23 C24 174.8(5) . . . . ?
O4 C23 C24 C25 -21.1(11) . . . . ?
O3 C23 C24 C25 161.1(9) . . . . ?
C23 C24 C25 C26 92.4(12) . . . . ?
C23 C24 C25 C30 -87.7(11) . . . . ?
C24 C25 C26 C27 179.9(16) . . . . ?
C30 C25 C26 C27 0.0 . . . . ?
C25 C26 C27 C28 0.0 . . . . ?
C26 C27 C28 C29 0.0 . . . . ?
C27 C28 C29 C30 0.0 . . . . ?
C28 C29 C30 C25 0.0 . . . . ?
C24 C25 C30 C29 -180(2) . . . . ?
C26 C25 C30 C29 0.0 . . . . ?
